data_4347140
loop_
_publ_author_name
'Zhou, Xiaoyuan'
'Barton, Bryan E.'
'Chambers, Geoffrey M.'
'Rauchfuss, Thomas B.'
'Arrigoni, Federica'
'Zampella, Giuseppe'

_publ_contact_author
; 
Danielle L. Gray 
University of Illinois 
School of Chemical Sciences, Box 59-1 
505 South Mathews Avenue 
Urbana, Illinois  61801 
USA 
;
_publ_section_title
;
 Preparation and Protonation of Fe2(pdt)(CNR)6, Electron-Rich Analogues of
 Fe2(pdt)(CO)6.
;
_journal_issue 7
_journal_name_full 'Inorganic chemistry'
_journal_page_first 3401
_journal_page_last 3412
_journal_paper_doi 10.1021/acs.inorgchem.5b02789
_journal_volume 55
_journal_year 2016
_chemical_absolute_configuration ad
_chemical_formula_moiety 'C15 H24 Fe2 N6 S2, 2(C6 H6) '
_chemical_formula_sum 'C27 H36 Fe2 N6 S2'
_chemical_formula_weight 620.44
_space_group_IT_number 31
_space_group_name_Hall 'P 2ac -2'
_space_group_name_H-M_alt 'P m n 21'
_symmetry_cell_setting orthorhombic
_symmetry_space_group_name_Hall 'P 2ac -2'
_symmetry_space_group_name_H-M 'P m n 21'
_atom_sites_solution_hydrogens geom
_atom_sites_solution_primary direct
_atom_sites_solution_secondary difmap
_audit_creation_method SHELXL-97
_audit_update_record
; 
? 
;
_cell_angle_alpha 90.00
_cell_angle_beta 90.00
_cell_angle_gamma 90.00
_cell_formula_units_Z 2
_cell_length_a 16.3918(6)
_cell_length_b 11.3097(5)
_cell_length_c 8.0218(3)
_cell_measurement_reflns_used 6170
_cell_measurement_temperature 193(2)
_cell_measurement_theta_max 24.80
_cell_measurement_theta_min 2.83
_cell_volume 1487.13(10)
_computing_cell_refinement 'SAINT V7.23A (Bruker, 2005)'
_computing_data_collection 'APEX2 V2.0-1 (Bruker, 2004)'
_computing_data_reduction
; 
SAINT V7.23A, XPREP V2005/2, SADABS V2007/4, TWINABS V2007/5 
(Bruker, 2005 & 2007) 
;
_computing_molecular_graphics
; 
SHELXTL V6.12 (Bruker, 2005), CrystalMaker v2.1.3 (CrystalMaker, 1994) 
;
_computing_publication_material 'XCIF V6.12 (Bruker, 2005)'
_computing_structure_refinement 'SHELXTL V6.12 (Bruker, 2005)'
_computing_structure_solution 'SHELXTL V6.12 (Bruker, 2005)'
_diffrn_ambient_temperature 193(2)
_diffrn_measured_fraction_theta_full 0.994
_diffrn_measured_fraction_theta_max 0.994
_diffrn_measurement_device 'Bruker Kappa/ApexII CCD'
_diffrn_measurement_method 'profile data from \f and \w scans'
_diffrn_radiation_monochromator graphite
_diffrn_radiation_source 'fine-focus sealed tube'
_diffrn_radiation_type MoK\a
_diffrn_radiation_wavelength 0.71073
_diffrn_radiation_wavelength_id ga91zasx
_diffrn_reflns_av_R_equivalents 0.0456
_diffrn_reflns_av_sigmaI/netI 0.0276
_diffrn_reflns_limit_h_max 11
_diffrn_reflns_limit_h_min -19
_diffrn_reflns_limit_k_max 13
_diffrn_reflns_limit_k_min -13
_diffrn_reflns_limit_l_max 9
_diffrn_reflns_limit_l_min -9
_diffrn_reflns_number 21363
_diffrn_reflns_theta_full 25.58
_diffrn_reflns_theta_max 25.58
_diffrn_reflns_theta_min 1.80
_exptl_absorpt_coefficient_mu 1.142
_exptl_absorpt_correction_T_max 0.9522
_exptl_absorpt_correction_T_min 0.7101
_exptl_absorpt_correction_type integration
_exptl_absorpt_process_details 'SHELXTL/XPREP V2005/2 (Bruker, 2005)'
_exptl_crystal_colour red
_exptl_crystal_density_diffrn 1.386
_exptl_crystal_density_method 'not measured'
_exptl_crystal_description acicular
_exptl_crystal_F_000 648
_exptl_crystal_id ga91zasx
_exptl_crystal_preparation
; 
The data crystal was mounted using oil (Parantone-N, Exxon) to a 
0.3 mm cryo-loop (Hampton Research) with the (1 -4 0) scattering 
planes roughly normal to the spindle axis. 
;
_exptl_crystal_size_max 0.54
_exptl_crystal_size_mid 0.06
_exptl_crystal_size_min 0.06
_refine_diff_density_max 0.351
_refine_diff_density_min -0.216
_refine_diff_density_rms 0.046
_refine_ls_abs_structure_details 'Flack (1983),  1319 Friedels'
_refine_ls_abs_structure_Flack 0.007(15)
_refine_ls_extinction_method none
_refine_ls_goodness_of_fit_ref 1.073
_refine_ls_hydrogen_treatment noref
_refine_ls_matrix_type full
_refine_ls_number_parameters 238
_refine_ls_number_reflns 2866
_refine_ls_number_restraints 169
_refine_ls_restrained_S_all 1.049
_refine_ls_R_factor_all 0.0305
_refine_ls_R_factor_gt 0.0261
_refine_ls_shift/su_max 0.001
_refine_ls_shift/su_mean 0.000
_refine_ls_structure_factor_coef Fsqd
_refine_ls_weighting_details 'calc w=1/[\s^2^(Fo^2^)+(0.0347P)^2^+0.0000P] where P=(Fo^2^+2Fc^2^)/3'
_refine_ls_weighting_scheme calc
_refine_ls_wR_factor_gt 0.0579
_refine_ls_wR_factor_ref 0.0594
_reflns_number_gt 2665
_reflns_number_total 2866
_reflns_threshold_expression >2sigma(I)
_cod_data_source_file ic5b02789_si_002.cif
_cod_data_source_block ga91zasx
_cod_depositor_comments
;
The following automatic conversions were performed:

data item '_symmetry_cell_setting' value 'Orthorhombic' was changed
to 'orthorhombic' in accordance with the
/home/saulius/struct/COD-crude-data/automatic-downloads/DataCite-retrospective/ACS/depositions/lib/dictionaries/cif_core.dic
dictionary named 'cif_core.dic' version 2.4.2 last updated on
2011-04-26.

Automatic conversion script
Id: cif_fix_values 6909 2019-04-08 15:41:33Z antanas 
;
_cod_original_sg_symbol_H-M 'Pmn2(1) '
_cod_database_code 4347140

loop_
_symmetry_equiv_pos_as_xyz
'x, y, z'
'-x+1/2, -y, z+1/2'
'x+1/2, -y, z+1/2'
'-x, y, z'

loop_
_atom_site_label
_atom_site_type_symbol
_atom_site_fract_x
_atom_site_fract_y
_atom_site_fract_z
_atom_site_U_iso_or_equiv
_atom_site_adp_type
_atom_site_occupancy
_atom_site_symmetry_multiplicity
_atom_site_calc_flag
_atom_site_refinement_flags
_atom_site_disorder_assembly
_atom_site_disorder_group
Fe1 Fe 0.5000 1.03114(4) 0.17789(6) 0.02252(11) Uani 1 2 d S . .
Fe2 Fe 0.5000 0.85958(4) 0.38225(5) 0.02381(12) Uani 1 2 d S . .
N1 N 0.5000 0.5957(3) 0.4150(5) 0.0506(10) Uani 1 2 d S . .
N2 N 0.63129(14) 0.9308(2) 0.6218(3) 0.0427(6) Uani 1 1 d . . .
N3 N 0.62787(14) 1.1866(2) 0.3260(3) 0.0419(6) Uani 1 1 d . . .
N4 N 0.5000 1.1291(3) -0.1709(4) 0.0360(8) Uani 1 2 d S . .
S1 S 0.59355(3) 0.88273(5) 0.17599(8) 0.02607(13) Uani 1 1 d . . .
C1 C 0.57714(16) 0.7730(2) 0.0112(3) 0.0351(6) Uani 1 1 d . . .
H1A H 0.6240 0.7765 -0.0666 0.042 Uiso 1 1 calc R . .
H1B H 0.5773 0.6935 0.0628 0.042 Uiso 1 1 calc R . .
C2 C 0.50000(16) 0.7859(2) -0.0886(3) 0.0409(9) Uani 1 2 d SR . .
H2A H 0.5000 0.8647 -0.1423 0.049 Uiso 1 2 d SR . .
H2B H 0.5000 0.7258 -0.1782 0.049 Uiso 1 2 d SR . .
C3 C 0.5000 0.6981(3) 0.4079(5) 0.0310(8) Uani 1 2 d S . .
C4 C 0.57937(15) 0.9030(2) 0.5303(3) 0.0296(6) Uani 1 1 d . . .
C5 C 0.57841(16) 1.1255(2) 0.2671(3) 0.0290(6) Uani 1 1 d . . .
C6 C 0.5000 1.0906(3) -0.0376(5) 0.0271(8) Uani 1 2 d S . .
C7 C 0.5000 0.4718(4) 0.4021(8) 0.0764(16) Uani 1 2 d S . .
H7A H 0.4763 0.4375 0.5033 0.115 Uiso 0.50 1 calc PR A -1
H7B H 0.5561 0.4435 0.3889 0.115 Uiso 0.50 1 calc PR A -1
H7C H 0.4676 0.4479 0.3052 0.115 Uiso 0.50 1 calc PR A -1
C8 C 0.68626(18) 0.9929(3) 0.7275(4) 0.0505(8) Uani 1 1 d . . .
H8A H 0.6795 1.0782 0.7109 0.076 Uiso 1 1 calc R . .
H8B H 0.7424 0.9702 0.7003 0.076 Uiso 1 1 calc R . .
H8C H 0.6747 0.9730 0.8441 0.076 Uiso 1 1 calc R . .
C9 C 0.68940(19) 1.2530(3) 0.4044(5) 0.0626(10) Uani 1 1 d . . .
H9A H 0.7235 1.2006 0.4721 0.094 Uiso 1 1 calc R . .
H9B H 0.6644 1.3131 0.4761 0.094 Uiso 1 1 calc R . .
H9C H 0.7231 1.2918 0.3196 0.094 Uiso 1 1 calc R . .
C10 C 0.5000 1.1822(3) -0.3308(5) 0.0456(9) Uani 1 2 d S . .
H10A H 0.5543 1.2144 -0.3544 0.068 Uiso 0.50 1 calc PR B -1
H10B H 0.4597 1.2461 -0.3335 0.068 Uiso 0.50 1 calc PR B -1
H10C H 0.4861 1.1227 -0.4150 0.068 Uiso 0.50 1 calc PR B -1
C11 C 0.7956(6) 0.7025(10) 0.4326(15) 0.0458(18) Uani 0.641(14) 1 d PU C 1
H11 H 0.7843 0.7734 0.4917 0.055 Uiso 0.641(14) 1 calc PR C 1
C12 C 0.7369(6) 0.6517(10) 0.3260(12) 0.0484(18) Uani 0.641(14) 1 d PU C 1
H12 H 0.6849 0.6880 0.3152 0.058 Uiso 0.641(14) 1 calc PR C 1
C13 C 0.7538(7) 0.5496(9) 0.2365(10) 0.0471(18) Uani 0.641(14) 1 d PU C 1
H13 H 0.7139 0.5164 0.1645 0.057 Uiso 0.641(14) 1 calc PR C 1
C14 C 0.8285(7) 0.4972(7) 0.2527(11) 0.0454(17) Uani 0.641(14) 1 d PU C 1
H14 H 0.8414 0.4286 0.1895 0.054 Uiso 0.641(14) 1 calc PR C 1
C15 C 0.8855(5) 0.5446(8) 0.3620(14) 0.0507(18) Uani 0.641(14) 1 d PU C 1
H15 H 0.9363 0.5053 0.3767 0.061 Uiso 0.641(14) 1 calc PR C 1
C16 C 0.8706(6) 0.6461(8) 0.4489(12) 0.0478(18) Uani 0.641(14) 1 d PU C 1
H16 H 0.9112 0.6781 0.5203 0.057 Uiso 0.641(14) 1 calc PR C 1
C11B C 0.7458(12) 0.6873(14) 0.366(2) 0.046(2) Uani 0.359(14) 1 d PU C 2
H11B H 0.7042 0.7439 0.3863 0.055 Uiso 0.359(14) 1 calc PR C 2
C12B C 0.7338(10) 0.5876(18) 0.262(2) 0.046(2) Uani 0.359(14) 1 d PU C 2
H12B H 0.6821 0.5748 0.2120 0.055 Uiso 0.359(14) 1 calc PR C 2
C13B C 0.7957(13) 0.5095(15) 0.2337(18) 0.045(2) Uani 0.359(14) 1 d PU C 2
H13B H 0.7868 0.4437 0.1623 0.054 Uiso 0.359(14) 1 calc PR C 2
C14B C 0.8710(11) 0.5250(15) 0.307(2) 0.047(2) Uani 0.359(14) 1 d PU C 2
H14B H 0.9143 0.4710 0.2873 0.056 Uiso 0.359(14) 1 calc PR C 2
C15B C 0.8811(10) 0.6180(18) 0.407(2) 0.046(2) Uani 0.359(14) 1 d PU C 2
H15B H 0.9322 0.6292 0.4606 0.056 Uiso 0.359(14) 1 calc PR C 2
C16B C 0.8215(12) 0.696(2) 0.433(3) 0.045(2) Uani 0.359(14) 1 d PU C 2
H16B H 0.8326 0.7611 0.5039 0.054 Uiso 0.359(14) 1 calc PR C 2

loop_
_atom_site_aniso_label
_atom_site_aniso_U_11
_atom_site_aniso_U_22
_atom_site_aniso_U_33
_atom_site_aniso_U_23
_atom_site_aniso_U_13
_atom_site_aniso_U_12
Fe1 0.0249(2) 0.0215(2) 0.0211(2) 0.0019(2) 0.000 0.000
Fe2 0.0255(2) 0.0245(2) 0.0214(2) 0.0031(2) 0.000 0.000
N1 0.058(2) 0.0262(17) 0.068(3) 0.0124(17) 0.000 0.000
N2 0.0367(13) 0.0581(16) 0.0335(13) -0.0001(11) -0.0046(10) -0.0059(12)
N3 0.0386(13) 0.0403(13) 0.0468(14) -0.0108(11) -0.0008(11) -0.0131(11)
N4 0.052(2) 0.0308(17) 0.0255(17) 0.0037(14) 0.000 0.000
S1 0.0234(3) 0.0276(3) 0.0272(3) 0.0008(3) 0.0013(3) 0.0011(2)
C1 0.0366(14) 0.0355(14) 0.0333(14) -0.0068(12) 0.0049(11) 0.0045(12)
C2 0.047(2) 0.040(2) 0.036(2) -0.0090(18) 0.000 0.000
C3 0.0255(16) 0.037(2) 0.031(2) 0.0074(17) 0.000 0.000
C4 0.0308(14) 0.0327(14) 0.0254(13) 0.0091(11) 0.0025(11) 0.0026(11)
C5 0.0349(15) 0.0277(13) 0.0244(12) 0.0029(11) 0.0041(11) 0.0014(11)
C6 0.0320(19) 0.0245(18) 0.0249(19) -0.0007(16) 0.000 0.000
C7 0.104(4) 0.037(3) 0.088(4) 0.001(3) 0.000 0.000
C8 0.0467(17) 0.0513(18) 0.053(2) 0.0008(14) -0.0177(14) -0.0091(14)
C9 0.0507(17) 0.0523(19) 0.085(3) -0.012(2) -0.0159(19) -0.0146(15)
C10 0.079(3) 0.0330(19) 0.0246(18) 0.0056(19) 0.000 0.000
C11 0.054(4) 0.038(3) 0.045(3) 0.007(2) 0.007(4) 0.001(4)
C12 0.056(3) 0.038(4) 0.052(4) 0.013(3) -0.009(3) 0.009(3)
C13 0.050(4) 0.037(4) 0.054(3) 0.004(3) -0.014(3) 0.001(3)
C14 0.044(4) 0.034(3) 0.058(3) 0.002(2) 0.006(3) -0.006(3)
C15 0.041(3) 0.045(3) 0.065(4) 0.001(3) 0.000(3) -0.010(3)
C16 0.049(3) 0.043(4) 0.051(4) -0.002(3) -0.001(3) -0.008(3)
C11B 0.052(4) 0.037(5) 0.047(5) 0.008(4) -0.001(4) 0.003(4)
C12B 0.050(4) 0.041(6) 0.048(5) 0.009(4) -0.011(4) 0.000(4)
C13B 0.047(6) 0.036(4) 0.053(4) 0.006(4) -0.006(5) -0.008(4)
C14B 0.044(5) 0.044(4) 0.052(5) -0.003(4) -0.008(4) -0.003(4)
C15B 0.040(4) 0.045(5) 0.054(5) -0.001(4) -0.004(4) -0.007(4)
C16B 0.049(5) 0.042(4) 0.045(4) 0.003(3) -0.003(5) -0.005(4)

loop_
_atom_type_symbol
_atom_type_description
_atom_type_scat_dispersion_real
_atom_type_scat_dispersion_imag
_atom_type_scat_source
C C 0.0033 0.0016 'International Tables Vol C Tables 4.2.6.8 and 6.1.1.4'
H H 0.0000 0.0000 'International Tables Vol C Tables 4.2.6.8 and 6.1.1.4'
N N 0.0061 0.0033 'International Tables Vol C Tables 4.2.6.8 and 6.1.1.4'
S S 0.1246 0.1234 'International Tables Vol C Tables 4.2.6.8 and 6.1.1.4'
Fe Fe 0.3463 0.8444 'International Tables Vol C Tables 4.2.6.8 and 6.1.1.4'

loop_
_exptl_crystal_face_index_h
_exptl_crystal_face_index_k
_exptl_crystal_face_index_l
_exptl_crystal_face_perp_dist
1.00 0.00 1.00 0.2400
0.00 0.00 -1.00 0.2700
-1.00 0.00 0.00 0.0100
1.00 0.00 0.00 0.0300
0.00 1.00 0.00 0.0300
0.00 -1.00 0.00 0.0300
-1.00 0.00 1.00 0.2300

loop_
_geom_angle_atom_site_label_1
_geom_angle_atom_site_label_2
_geom_angle_atom_site_label_3
_geom_angle
_geom_angle_site_symmetry_1
_geom_angle_site_symmetry_3
C5 Fe1 C5 89.99(15) 4_655 .
C5 Fe1 C6 98.86(11) 4_655 .
C5 Fe1 C6 98.86(11) . .
C5 Fe1 S1 155.94(8) 4_655 .
C5 Fe1 S1 87.67(8) . .
C6 Fe1 S1 105.16(8) . .
C5 Fe1 S1 87.67(8) 4_655 4_655
C5 Fe1 S1 155.94(8) . 4_655
C6 Fe1 S1 105.16(8) . 4_655
S1 Fe1 S1 84.82(3) . 4_655
C5 Fe1 Fe2 101.21(8) 4_655 .
C5 Fe1 Fe2 101.21(8) . .
C6 Fe1 Fe2 151.46(11) . .
S1 Fe1 Fe2 55.971(19) . .
S1 Fe1 Fe2 55.971(19) 4_655 .
C4 Fe2 C4 90.72(16) 4_655 .
C4 Fe2 C3 101.20(12) 4_655 .
C4 Fe2 C3 101.20(12) . .
C4 Fe2 S1 157.30(8) 4_655 .
C4 Fe2 S1 87.80(8) . .
C3 Fe2 S1 101.30(9) . .
C4 Fe2 S1 87.81(8) 4_655 4_655
C4 Fe2 S1 157.30(8) . 4_655
C3 Fe2 S1 101.30(9) . 4_655
S1 Fe2 S1 84.94(3) . 4_655
C4 Fe2 Fe1 102.35(8) 4_655 .
C4 Fe2 Fe1 102.35(8) . .
C3 Fe2 Fe1 146.23(12) . .
S1 Fe2 Fe1 56.066(18) . .
S1 Fe2 Fe1 56.066(18) 4_655 .
C3 N1 C7 172.9(5) . .
C4 N2 C8 165.9(3) . .
C5 N3 C9 175.7(3) . .
C6 N4 C10 177.1(4) . .
C1 S1 Fe2 110.39(8) . .
C1 S1 Fe1 113.94(8) . .
Fe2 S1 Fe1 67.96(2) . .
C2 C1 S1 116.21(17) . .
C2 C1 H1A 108.2 . .
S1 C1 H1A 108.2 . .
C2 C1 H1B 108.2 . .
S1 C1 H1B 108.2 . .
H1A C1 H1B 107.4 . .
C1 C2 C1 114.51(11) 4_655 .
C1 C2 H2A 108.6 4_655 .
C1 C2 H2A 108.6 . .
C1 C2 H2B 108.6 4_655 .
C1 C2 H2B 108.6 . .
H2A C2 H2B 107.6 . .
N1 C3 Fe2 176.4(4) . .
N2 C4 Fe2 178.5(2) . .
N3 C5 Fe1 179.0(2) . .
N4 C6 Fe1 179.1(3) . .
N1 C7 H7A 109.5 . .
N1 C7 H7B 109.5 . .
N1 C7 H7C 109.5 . .
N2 C8 H8A 109.5 . .
N2 C8 H8B 109.5 . .
H8A C8 H8B 109.5 . .
N2 C8 H8C 109.5 . .
H8A C8 H8C 109.5 . .
H8B C8 H8C 109.5 . .
N3 C9 H9A 109.5 . .
N3 C9 H9B 109.5 . .
H9A C9 H9B 109.5 . .
N3 C9 H9C 109.5 . .
H9A C9 H9C 109.5 . .
H9B C9 H9C 109.5 . .
N4 C10 H10A 109.5 . .
N4 C10 H10B 109.5 . .
N4 C10 H10C 109.5 . .
C16 C11 C12 118.3(9) . .
C16 C11 H11 120.9 . .
C12 C11 H11 120.9 . .
C13 C12 C11 121.1(8) . .
C13 C12 H12 119.5 . .
C11 C12 H12 119.5 . .
C14 C13 C12 119.4(7) . .
C14 C13 H13 120.3 . .
C12 C13 H13 120.3 . .
C13 C14 C15 119.7(7) . .
C13 C14 H14 120.2 . .
C15 C14 H14 120.2 . .
C16 C15 C14 121.7(8) . .
C16 C15 H15 119.1 . .
C14 C15 H15 119.1 . .
C15 C16 C11 119.8(9) . .
C15 C16 H16 120.1 . .
C11 C16 H16 120.1 . .
C16B C11B C12B 114.7(17) . .
C16B C11B H11B 122.7 . .
C12B C11B H11B 122.7 . .
C13B C12B C11B 120.8(15) . .
C13B C12B H12B 119.6 . .
C11B C12B H12B 119.6 . .
C12B C13B C14B 120.8(14) . .
C12B C13B H13B 119.6 . .
C14B C13B H13B 119.6 . .
C15B C14B C13B 117.9(14) . .
C15B C14B H14B 121.0 . .
C13B C14B H14B 121.0 . .
C16B C15B C14B 121.7(16) . .
C16B C15B H15B 119.2 . .
C14B C15B H15B 119.2 . .
C15B C16B C11B 124.1(19) . .
C15B C16B H16B 117.9 . .
C11B C16B H16B 117.9 . .

loop_
_geom_bond_atom_site_label_1
_geom_bond_atom_site_label_2
_geom_bond_distance
_geom_bond_site_symmetry_2
Fe1 C5 1.818(3) 4_655
Fe1 C5 1.818(3) .
Fe1 C6 1.855(4) .
Fe1 S1 2.2736(6) .
Fe1 S1 2.2736(6) 4_655
Fe1 Fe2 2.5401(6) .
Fe2 C4 1.828(3) 4_655
Fe2 C4 1.829(3) .
Fe2 C3 1.838(4) .
Fe2 S1 2.2710(7) .
Fe2 S1 2.2711(7) 4_655
N1 C3 1.160(5) .
N1 C7 1.405(5) .
N2 C4 1.167(3) .
N2 C8 1.423(3) .
N3 C5 1.165(3) .
N3 C9 1.406(4) .
N4 C6 1.154(4) .
N4 C10 1.416(5) .
S1 C1 1.833(2) .
C1 C2 1.504(4) .
C1 H1A 0.9900 .
C1 H1B 0.9900 .
C2 C1 1.503(4) 4_655
C2 H2A 0.9900 .
C2 H2B 0.9900 .
C7 H7A 0.9800 .
C7 H7B 0.9800 .
C7 H7C 0.9800 .
C8 H8A 0.9800 .
C8 H8B 0.9800 .
C8 H8C 0.9800 .
C9 H9A 0.9800 .
C9 H9B 0.9800 .
C9 H9C 0.9800 .
C10 H10A 0.9800 .
C10 H10B 0.9800 .
C10 H10C 0.9800 .
C11 C16 1.390(11) .
C11 C12 1.411(12) .
C11 H11 0.9500 .
C12 C13 1.388(9) .
C12 H12 0.9500 .
C13 C14 1.366(9) .
C13 H13 0.9500 .
C14 C15 1.390(9) .
C14 H14 0.9500 .
C15 C16 1.365(9) .
C15 H15 0.9500 .
C16 H16 0.9500 .
C11B C16B 1.36(2) .
C11B C12B 1.414(17) .
C11B H11B 0.9500 .
C12B C13B 1.363(17) .
C12B H12B 0.9500 .
C13B C14B 1.379(18) .
C13B H13B 0.9500 .
C14B C15B 1.331(18) .
C14B H14B 0.9500 .
C15B C16B 1.33(2) .
C15B H15B 0.9500 .
C16B H16B 0.9500 .
